data_7006606
loop_
_publ_author_name
'Geier, Jens'
'R\"uegger, Heinz'
'Gr\"utzmacher, Hansj\"org'

_publ_section_title
;
 Sodium compounds of the benzophenone dianion (diphenyloxidomethanide).
;
_journal_issue 1
_journal_name_full 'Dalton transactions (Cambridge, England : 2003)'
_journal_page_first 129
_journal_page_last 136
_journal_paper_doi 10.1039/b512173f
_journal_year 2006
_chemical_formula_moiety 'C78 H66 Na6 O6'
_chemical_formula_sum 'C78 H66 Na6 O6'
_chemical_formula_weight 1237.25
_chemical_name_common 'hexameric sodium diphenylmethanolate'
_chemical_name_systematic
;
hexameric sodium diphenylmethanolate
;
_chemical_temperature_decomposition 553.15
_space_group_IT_number 148
_symmetry_cell_setting trigonal
_symmetry_space_group_name_Hall '-R 3'
_symmetry_space_group_name_H-M 'R -3 :H'
_atom_sites_solution_hydrogens geom
_atom_sites_solution_primary direct
_atom_sites_solution_secondary difmap
_audit_creation_method SHELXL-97
_cell_angle_alpha 90.00
_cell_angle_beta 90.00
_cell_angle_gamma 120.00
_cell_formula_units_Z 3
_cell_length_a 21.777(3)
_cell_length_b 21.777(3)
_cell_length_c 12.378(3)
_cell_measurement_temperature 293(2)
_cell_volume 5083.7(16)
_computing_structure_refinement 'SHELXL-97 (Sheldrick, 1997)'
_computing_structure_solution 'SHELXS-97 (Sheldrick, 1997)'
_diffrn_ambient_temperature 293(2)
_diffrn_measured_fraction_theta_full 1.000
_diffrn_measured_fraction_theta_max 1.000
_diffrn_measurement_device_type 'Bruker AXS Smart Apex CCD'
_diffrn_measurement_method '\w scans'
_diffrn_radiation_monochromator graphite
_diffrn_radiation_source 'fine-focus sealed tube'
_diffrn_radiation_type MoK\a
_diffrn_radiation_wavelength 0.71073
_diffrn_reflns_av_R_equivalents 0.0388
_diffrn_reflns_av_sigmaI/netI 0.0334
_diffrn_reflns_limit_h_max 23
_diffrn_reflns_limit_h_min -24
_diffrn_reflns_limit_k_max 23
_diffrn_reflns_limit_k_min -24
_diffrn_reflns_limit_l_max 13
_diffrn_reflns_limit_l_min -13
_diffrn_reflns_number 7667
_diffrn_reflns_theta_full 23.25
_diffrn_reflns_theta_max 23.25
_diffrn_reflns_theta_min 1.87
_exptl_absorpt_coefficient_mu 0.108
_exptl_absorpt_correction_T_max 0.9777
_exptl_absorpt_correction_T_min 0.9704
_exptl_absorpt_correction_type multi-scan
_exptl_absorpt_process_details 'SADABS ver. 2.05, Bruker AXS'
_exptl_crystal_colour colourless
_exptl_crystal_density_diffrn 1.212
_exptl_crystal_density_method 'not measured'
_exptl_crystal_description irregular
_exptl_crystal_F_000 1944
_exptl_crystal_size_max 0.28
_exptl_crystal_size_mid 0.27
_exptl_crystal_size_min 0.21
_refine_diff_density_max 0.372
_refine_diff_density_min -0.170
_refine_diff_density_rms 0.041
_refine_ls_extinction_method none
_refine_ls_goodness_of_fit_ref 1.029
_refine_ls_hydrogen_treatment riding
_refine_ls_matrix_type full
_refine_ls_number_parameters 136
_refine_ls_number_reflns 1623
_refine_ls_number_restraints 0
_refine_ls_restrained_S_all 1.029
_refine_ls_R_factor_all 0.0856
_refine_ls_R_factor_gt 0.0485
_refine_ls_shift/su_max 0.000
_refine_ls_shift/su_mean 0.000
_refine_ls_structure_factor_coef Fsqd
_refine_ls_weighting_details 'calc w=1/[\s^2^(Fo^2^)+(0.0622P)^2^+9.1280P] where P=(Fo^2^+2Fc^2^)/3'
_refine_ls_weighting_scheme calc
_refine_ls_wR_factor_gt 0.1206
_refine_ls_wR_factor_ref 0.1419
_reflns_number_gt 1084
_reflns_number_total 1623
_reflns_threshold_expression >2sigma(I)
_cod_data_source_file b512173f.txt
_cod_data_source_block '[Na6(Ph2CHO)6]'
_cod_depositor_comments
;
The following automatic conversions were performed:

'_chemical_melting_point' tag was changed to
'_chemical_temperature_decomposition' since the value had been given
as '280 degree Celsius dec.'. The value '280 degree Celsius dec.' was
changed to '553.15' - it was converted from degrees Celsius(C) to
Kelvins(K).

Automatic conversion script
Id: cif_fix_values 1646 2011-03-28 12:23:43Z adriana 
;
_cod_original_cell_volume 5083.6(14)
_cod_original_sg_symbol_H-M R-3
_cod_database_code 7006606

loop_
_symmetry_equiv_pos_as_xyz
'x, y, z'
'-y, x-y, z'
'-x+y, -x, z'
'x+2/3, y+1/3, z+1/3'
'-y+2/3, x-y+1/3, z+1/3'
'-x+y+2/3, -x+1/3, z+1/3'
'x+1/3, y+2/3, z+2/3'
'-y+1/3, x-y+2/3, z+2/3'
'-x+y+1/3, -x+2/3, z+2/3'
'-x, -y, -z'
'y, -x+y, -z'
'x-y, x, -z'
'-x+2/3, -y+1/3, -z+1/3'
'y+2/3, -x+y+1/3, -z+1/3'
'x-y+2/3, x+1/3, -z+1/3'
'-x+1/3, -y+2/3, -z+2/3'
'y+1/3, -x+y+2/3, -z+2/3'
'x-y+1/3, x+2/3, -z+2/3'

loop_
_atom_site_label
_atom_site_type_symbol
_atom_site_fract_x
_atom_site_fract_y
_atom_site_fract_z
_atom_site_U_iso_or_equiv
_atom_site_adp_type
_atom_site_occupancy
_atom_site_symmetry_multiplicity
_atom_site_calc_flag
_atom_site_refinement_flags
_atom_site_disorder_assembly
_atom_site_disorder_group
Na1 Na 0.61945(7) 0.21645(7) 0.91913(10) 0.0568(4) Uani 1 1 d . . .
O1 O 0.62074(10) 0.21412(11) 0.73310(17) 0.0535(6) Uani 1 1 d . . .
C1 C 0.58492(16) 0.14792(16) 0.6853(2) 0.0487(8) Uani 1 1 d . . .
H1 H 0.5887 0.1146 0.7343 0.058 Uiso 1 1 calc R . .
C2 C 0.50630(16) 0.12556(15) 0.6781(3) 0.0483(8) Uani 1 1 d . . .
C3 C 0.4616(2) 0.08930(18) 0.7634(3) 0.0661(10) Uani 1 1 d . . .
H3 H 0.4783 0.0739 0.8204 0.079 Uiso 1 1 calc R . .
C4 C 0.3929(2) 0.0757(2) 0.7650(4) 0.0831(12) Uani 1 1 d . . .
H4 H 0.3635 0.0508 0.8225 0.100 Uiso 1 1 calc R . .
C5 C 0.3675(2) 0.0983(2) 0.6834(4) 0.0842(13) Uani 1 1 d . . .
H5 H 0.3209 0.0891 0.6851 0.101 Uiso 1 1 calc R . .
C6 C 0.4111(2) 0.1348(2) 0.5983(3) 0.0758(11) Uani 1 1 d . . .
H6 H 0.3941 0.1507 0.5422 0.091 Uiso 1 1 calc R . .
C7 C 0.47992(17) 0.14789(18) 0.5958(3) 0.0584(9) Uani 1 1 d . . .
H7 H 0.5089 0.1722 0.5375 0.070 Uiso 1 1 calc R . .
C8 C 0.61447(16) 0.14273(18) 0.5774(3) 0.0534(9) Uani 1 1 d . . .
C9 C 0.5952(2) 0.0761(2) 0.5360(4) 0.0812(12) Uani 1 1 d . . .
H9 H 0.5641 0.0361 0.5753 0.097 Uiso 1 1 calc R . .
C10 C 0.6204(3) 0.0676(4) 0.4398(5) 0.1135(19) Uani 1 1 d . . .
H10 H 0.6050 0.0224 0.4124 0.136 Uiso 1 1 calc R . .
C11 C 0.6675(3) 0.1251(4) 0.3852(4) 0.109(2) Uani 1 1 d . . .
H11 H 0.6868 0.1191 0.3218 0.131 Uiso 1 1 calc R . .
C12 C 0.6884(2) 0.1929(4) 0.4203(4) 0.1087(18) Uani 1 1 d . . .
H12 H 0.7199 0.2323 0.3801 0.130 Uiso 1 1 calc R . .
C13 C 0.6601(2) 0.2006(2) 0.5201(3) 0.0785(12) Uani 1 1 d . . .
H13 H 0.6730 0.2456 0.5458 0.094 Uiso 1 1 calc R . .

loop_
_atom_site_aniso_label
_atom_site_aniso_U_11
_atom_site_aniso_U_22
_atom_site_aniso_U_33
_atom_site_aniso_U_23
_atom_site_aniso_U_13
_atom_site_aniso_U_12
Na1 0.0551(8) 0.0709(9) 0.0541(8) 0.0062(6) 0.0026(6) 0.0388(7)
O1 0.0452(12) 0.0513(13) 0.0566(13) -0.0130(11) -0.0052(10) 0.0185(11)
C1 0.0495(19) 0.0428(18) 0.054(2) -0.0018(15) -0.0084(15) 0.0231(16)
C2 0.0478(19) 0.0337(17) 0.057(2) -0.0056(15) -0.0019(16) 0.0159(15)
C3 0.060(2) 0.055(2) 0.068(2) 0.0062(18) 0.0038(19) 0.0173(19)
C4 0.057(3) 0.080(3) 0.088(3) -0.006(2) 0.015(2) 0.015(2)
C5 0.046(2) 0.085(3) 0.114(4) -0.023(3) 0.000(3) 0.027(2)
C6 0.061(3) 0.079(3) 0.090(3) -0.008(2) -0.016(2) 0.037(2)
C7 0.046(2) 0.062(2) 0.064(2) -0.0006(18) -0.0032(17) 0.0251(18)
C8 0.0458(19) 0.066(2) 0.055(2) -0.0137(18) -0.0089(16) 0.0327(18)
C9 0.093(3) 0.089(3) 0.087(3) -0.029(2) -0.020(2) 0.065(3)
C10 0.119(5) 0.151(6) 0.119(5) -0.061(4) -0.034(4) 0.104(5)
C11 0.087(4) 0.188(7) 0.079(4) -0.042(4) -0.014(3) 0.088(4)
C12 0.068(3) 0.165(5) 0.070(3) 0.000(3) -0.001(2) 0.040(3)
C13 0.065(2) 0.097(3) 0.054(2) -0.006(2) 0.001(2) 0.026(2)

loop_
_atom_type_symbol
_atom_type_description
_atom_type_scat_dispersion_real
_atom_type_scat_dispersion_imag
_atom_type_scat_source
C C 0.0033 0.0016 'International Tables Vol C Tables 4.2.6.8 and 6.1.1.4'
H H 0.0000 0.0000 'International Tables Vol C Tables 4.2.6.8 and 6.1.1.4'
O O 0.0106 0.0060 'International Tables Vol C Tables 4.2.6.8 and 6.1.1.4'
Na Na 0.0362 0.0249 'International Tables Vol C Tables 4.2.6.8 and 6.1.1.4'

loop_
_geom_angle_atom_site_label_1
_geom_angle_atom_site_label_2
_geom_angle_atom_site_label_3
_geom_angle
_geom_angle_site_symmetry_1
_geom_angle_site_symmetry_3
_geom_angle_publ_flag
O1 Na1 O1 121.56(11) 17_556 18_546 ?
O1 Na1 O1 96.28(9) 17_556 . ?
O1 Na1 O1 94.03(8) 18_546 . ?
O1 Na1 C2 157.14(11) 17_556 18_546 ?
O1 Na1 C2 54.24(8) 18_546 18_546 ?
O1 Na1 C2 106.28(10) . 18_546 ?
O1 Na1 C7 132.83(10) 17_556 18_546 ?
O1 Na1 C7 73.95(9) 18_546 18_546 ?
O1 Na1 C7 128.79(10) . 18_546 ?
C2 Na1 C7 27.86(9) 18_546 18_546 ?
O1 Na1 Na1 48.43(6) 17_556 17_556 ?
O1 Na1 Na1 114.78(6) 18_546 17_556 ?
O1 Na1 Na1 47.89(7) . 17_556 ?
C2 Na1 Na1 153.67(9) 18_546 17_556 ?
C7 Na1 Na1 169.74(8) 18_546 17_556 ?
O1 Na1 Na1 115.76(7) 17_556 18_546 ?
O1 Na1 Na1 48.23(6) 18_546 18_546 ?
O1 Na1 Na1 45.84(6) . 18_546 ?
C2 Na1 Na1 79.09(8) 18_546 18_546 ?
C7 Na1 Na1 106.86(8) 18_546 18_546 ?
Na1 Na1 Na1 77.43(6) 17_556 18_546 ?
O1 Na1 C1 140.56(10) 17_556 18_546 ?
O1 Na1 C1 24.77(7) 18_546 18_546 ?
O1 Na1 C1 103.44(9) . 18_546 ?
C2 Na1 C1 29.73(8) 18_546 18_546 ?
C7 Na1 C1 50.28(9) 18_546 18_546 ?
Na1 Na1 C1 137.31(7) 17_556 18_546 ?
Na1 Na1 C1 62.08(6) 18_546 18_546 ?
O1 Na1 Na1 32.04(6) 17_556 3_665 ?
O1 Na1 Na1 90.47(6) 18_546 3_665 ?
O1 Na1 Na1 91.67(6) . 3_665 ?
C2 Na1 Na1 140.58(8) 18_546 3_665 ?
C7 Na1 Na1 136.69(8) 18_546 3_665 ?
Na1 Na1 Na1 51.28(3) 17_556 3_665 ?
Na1 Na1 Na1 90.0 18_546 3_665 ?
C1 Na1 Na1 112.68(7) 18_546 3_665 ?
O1 Na1 Na1 91.74(6) 17_556 2_655 ?
O1 Na1 Na1 30.77(6) 18_546 2_655 ?
O1 Na1 Na1 90.47(6) . 2_655 ?
C2 Na1 Na1 84.54(8) 18_546 2_655 ?
C7 Na1 Na1 99.95(8) 18_546 2_655 ?
Na1 Na1 Na1 90.0 17_556 2_655 ?
Na1 Na1 Na1 51.28(3) 18_546 2_655 ?
C1 Na1 Na1 54.81(7) 18_546 2_655 ?
Na1 Na1 Na1 60.0 3_665 2_655 ?
C1 O1 Na1 128.55(18) . 18_546 ?
C1 O1 Na1 111.25(17) . 17_556 ?
Na1 O1 Na1 117.19(11) 18_546 17_556 ?
C1 O1 Na1 116.33(18) . . ?
Na1 O1 Na1 85.74(8) 18_546 . ?
Na1 O1 Na1 83.87(8) 17_556 . ?
O1 C1 C8 114.6(3) . . ?
O1 C1 C2 108.3(2) . . ?
C8 C1 C2 112.0(3) . . ?
O1 C1 Na1 43.97(13) . 17_556 ?
C8 C1 Na1 124.9(2) . 17_556 ?
C2 C1 Na1 65.05(15) . 17_556 ?
O1 C1 H1 107.2 . . ?
C8 C1 H1 107.2 . . ?
C2 C1 H1 107.2 . . ?
Na1 C1 H1 126.8 17_556 . ?
C7 C2 C3 117.9(3) . . ?
C7 C2 C1 122.0(3) . . ?
C3 C2 C1 119.5(3) . . ?
C7 C2 Na1 79.86(19) . 17_556 ?
C3 C2 Na1 98.2(2) . 17_556 ?
C1 C2 Na1 85.22(16) . 17_556 ?
C4 C3 C2 120.9(4) . . ?
C4 C3 H3 119.6 . . ?
C2 C3 H3 119.6 . . ?
C5 C4 C3 120.7(4) . . ?
C5 C4 H4 119.7 . . ?
C3 C4 H4 119.7 . . ?
C4 C5 C6 119.4(4) . . ?
C4 C5 H5 120.3 . . ?
C6 C5 H5 120.3 . . ?
C5 C6 C7 120.1(4) . . ?
C5 C6 H6 119.9 . . ?
C7 C6 H6 119.9 . . ?
C2 C7 C6 120.9(3) . . ?
C2 C7 Na1 72.27(18) . 17_556 ?
C6 C7 Na1 102.1(2) . 17_556 ?
C2 C7 H7 119.5 . . ?
C6 C7 H7 119.5 . . ?
Na1 C7 H7 95.5 17_556 . ?
C13 C8 C9 118.5(4) . . ?
C13 C8 C1 122.4(3) . . ?
C9 C8 C1 119.1(3) . . ?
C10 C9 C8 122.2(5) . . ?
C10 C9 H9 118.9 . . ?
C8 C9 H9 118.9 . . ?
C11 C10 C9 119.1(5) . . ?
C11 C10 H10 120.5 . . ?
C9 C10 H10 120.5 . . ?
C10 C11 C12 122.0(5) . . ?
C10 C11 H11 119.0 . . ?
C12 C11 H11 119.0 . . ?
C11 C12 C13 117.9(5) . . ?
C11 C12 H12 121.1 . . ?
C13 C12 H12 121.1 . . ?
C8 C13 C12 120.2(5) . . ?
C8 C13 H13 119.9 . . ?
C12 C13 H13 119.9 . . ?

loop_
_geom_bond_atom_site_label_1
_geom_bond_atom_site_label_2
_geom_bond_distance
_geom_bond_site_symmetry_2
_geom_bond_publ_flag
Na1 O1 2.209(2) 17_556 ?
Na1 O1 2.292(2) 18_546 ?
Na1 O1 2.304(2) . ?
Na1 C2 2.799(3) 18_546 ?
Na1 C7 2.892(3) 18_546 ?
Na1 Na1 3.0708(19) 17_556 ?
Na1 Na1 3.0709(19) 18_546 ?
Na1 C1 3.076(3) 18_546 ?
Na1 Na1 3.842(2) 3_665 ?
Na1 Na1 3.842(2) 2_655 ?
O1 C1 1.383(3) . ?
O1 Na1 2.209(2) 18_546 ?
O1 Na1 2.291(2) 17_556 ?
C1 C8 1.511(4) . ?
C1 C2 1.531(4) . ?
C1 Na1 3.076(3) 17_556 ?
C1 H1 0.9800 . ?
C2 C7 1.373(4) . ?
C2 C3 1.385(5) . ?
C2 Na1 2.798(3) 17_556 ?
C3 C4 1.373(5) . ?
C3 H3 0.9300 . ?
C4 C5 1.355(6) . ?
C4 H4 0.9300 . ?
C5 C6 1.375(6) . ?
C5 H5 0.9300 . ?
C6 C7 1.379(5) . ?
C6 H6 0.9300 . ?
C7 Na1 2.892(3) 17_556 ?
C7 H7 0.9300 . ?
C8 C13 1.351(5) . ?
C8 C9 1.391(5) . ?
C9 C10 1.363(6) . ?
C9 H9 0.9300 . ?
C10 C11 1.339(7) . ?
C10 H10 0.9300 . ?
C11 C12 1.380(8) . ?
C11 H11 0.9300 . ?
C12 C13 1.428(6) . ?
C12 H12 0.9300 . ?
C13 H13 0.9300 . ?

loop_
_geom_torsion_atom_site_label_1
_geom_torsion_atom_site_label_2
_geom_torsion_atom_site_label_3
_geom_torsion_atom_site_label_4
_geom_torsion
_geom_torsion_site_symmetry_1
_geom_torsion_site_symmetry_2
_geom_torsion_site_symmetry_3
_geom_torsion_site_symmetry_4
_geom_torsion_publ_flag
O1 Na1 O1 C1 -108.5(2) 17_556 . . . ?
O1 Na1 O1 C1 129.1(2) 18_546 . . . ?
C2 Na1 O1 C1 75.3(2) 18_546 . . . ?
C7 Na1 O1 C1 56.5(2) 18_546 . . . ?
Na1 Na1 O1 C1 -110.71(19) 17_556 . . . ?
Na1 Na1 O1 C1 131.3(2) 18_546 . . . ?
C1 Na1 O1 C1 105.91(16) 18_546 . . . ?
Na1 Na1 O1 C1 -140.29(18) 3_665 . . . ?
Na1 Na1 O1 C1 159.71(18) 2_655 . . . ?
O1 Na1 O1 Na1 -2.21(11) 18_546 . . 18_546 ?
C2 Na1 O1 Na1 -56.07(12) 18_546 . . 18_546 ?
C7 Na1 O1 Na1 -74.82(14) 18_546 . . 18_546 ?
Na1 Na1 O1 Na1 117.96(10) 17_556 . . 18_546 ?
C1 Na1 O1 Na1 -25.42(11) 18_546 . . 18_546 ?
Na1 Na1 O1 Na1 88.38(6) 3_665 . . 18_546 ?
Na1 Na1 O1 Na1 28.38(6) 2_655 . . 18_546 ?
O1 Na1 O1 Na1 2.22(11) 17_556 . . 17_556 ?
C2 Na1 O1 Na1 -174.03(8) 18_546 . . 17_556 ?
C7 Na1 O1 Na1 167.22(10) 18_546 . . 17_556 ?
Na1 Na1 O1 Na1 -117.96(10) 18_546 . . 17_556 ?
C1 Na1 O1 Na1 -143.38(7) 18_546 . . 17_556 ?
Na1 Na1 O1 Na1 -29.58(6) 3_665 . . 17_556 ?
Na1 Na1 O1 Na1 -89.58(5) 2_655 . . 17_556 ?
Na1 O1 C1 C8 -44.0(3) 18_546 . . . ?
Na1 O1 C1 C8 115.6(2) 17_556 . . . ?
Na1 O1 C1 C8 -150.7(2) . . . . ?
Na1 O1 C1 C2 -169.89(19) 18_546 . . . ?
Na1 O1 C1 C2 -10.4(3) 17_556 . . . ?
Na1 O1 C1 C2 83.4(3) . . . . ?
Na1 O1 C1 Na1 -159.5(3) 18_546 . . 17_556 ?
Na1 O1 C1 Na1 93.71(16) . . . 17_556 ?
O1 C1 C2 C7 82.8(4) . . . . ?
C8 C1 C2 C7 -44.6(4) . . . . ?
Na1 C1 C2 C7 74.9(3) 17_556 . . . ?
O1 C1 C2 C3 -88.8(3) . . . . ?
C8 C1 C2 C3 143.8(3) . . . . ?
Na1 C1 C2 C3 -96.7(3) 17_556 . . . ?
O1 C1 C2 Na1 7.9(2) . . . 17_556 ?
C8 C1 C2 Na1 -119.5(2) . . . 17_556 ?
C7 C2 C3 C4 0.5(5) . . . . ?
C1 C2 C3 C4 172.4(3) . . . . ?
Na1 C2 C3 C4 83.3(4) 17_556 . . . ?
C2 C3 C4 C5 -0.8(6) . . . . ?
C3 C4 C5 C6 0.3(6) . . . . ?
C4 C5 C6 C7 0.4(6) . . . . ?
C3 C2 C7 C6 0.2(5) . . . . ?
C1 C2 C7 C6 -171.5(3) . . . . ?
Na1 C2 C7 C6 -93.7(3) 17_556 . . . ?
C3 C2 C7 Na1 94.0(3) . . . 17_556 ?
C1 C2 C7 Na1 -77.8(3) . . . 17_556 ?
C5 C6 C7 C2 -0.7(6) . . . . ?
C5 C6 C7 Na1 -77.1(4) . . . 17_556 ?
O1 C1 C8 C13 -15.5(4) . . . . ?
C2 C1 C8 C13 108.5(4) . . . . ?
Na1 C1 C8 C13 34.3(4) 17_556 . . . ?
O1 C1 C8 C9 163.4(3) . . . . ?
C2 C1 C8 C9 -72.6(4) . . . . ?
Na1 C1 C8 C9 -146.8(3) 17_556 . . . ?
C13 C8 C9 C10 -0.4(6) . . . . ?
C1 C8 C9 C10 -179.3(4) . . . . ?
C8 C9 C10 C11 2.9(7) . . . . ?
C9 C10 C11 C12 -3.9(8) . . . . ?
C10 C11 C12 C13 2.4(7) . . . . ?
C9 C8 C13 C12 -1.0(5) . . . . ?
C1 C8 C13 C12 177.8(3) . . . . ?
C11 C12 C13 C8 0.1(6) . . . . ?
